data_7114075
loop_
_publ_author_name
'Nief, Fran\,cois'
'Turcitu, Daniela'
'Ricard, Louis'

_publ_section_title
;
 Synthesis and structure of phospholyl- and arsolylthulium(ii) complexes
;
_journal_issue 15
_journal_name_full 'Chemical Communications'
_journal_page_first 1646
_journal_paper_doi 10.1039/b204337h
_journal_year 2002
_chemical_formula_sum 'C28 H56 As2 O Si4 Tm'
_chemical_formula_weight 839.86
_chemical_name_systematic
; 
? 
;
_space_group_IT_number 14
_symmetry_cell_setting monoclinic
_symmetry_space_group_name_Hall '-P 2yn'
_symmetry_space_group_name_H-M 'P 1 21/n 1'
_atom_sites_solution_hydrogens geom
_atom_sites_solution_primary direct
_atom_sites_solution_secondary difmap
_audit_creation_date 05-03-02
_audit_creation_method SHELXL-97
_cell_angle_alpha 90.000(5)
_cell_angle_beta 94.300(5)
_cell_angle_gamma 90.000(5)
_cell_formula_units_Z 4
_cell_length_a 10.659(5)
_cell_length_b 17.230(5)
_cell_length_c 20.156(5)
_cell_measurement_reflns_used 251
_cell_measurement_temperature 150.0(10)
_cell_measurement_theta_max 20.0
_cell_measurement_theta_min 3.0
_cell_volume 3691(2)
_computing_structure_refinement 'SHELXL-97 (Sheldrick, 1997)'
_computing_structure_solution 'SHELXS-97 (Sheldrick, 1990)'
_diffrn_ambient_temperature 150.0(10)
_diffrn_measured_fraction_theta_full 0.997
_diffrn_measured_fraction_theta_max 0.997
_diffrn_measurement_device_type KappaCCD
_diffrn_measurement_method 'phi and omega scans'
_diffrn_radiation_monochromator graphite
_diffrn_radiation_source 'fine-focus sealed tube'
_diffrn_radiation_type MoK\a
_diffrn_radiation_wavelength 0.71069
_diffrn_reflns_av_R_equivalents 0.0275
_diffrn_reflns_av_sigmaI/netI 0.0545
_diffrn_reflns_limit_h_max 15
_diffrn_reflns_limit_h_min -14
_diffrn_reflns_limit_k_max 21
_diffrn_reflns_limit_k_min -24
_diffrn_reflns_limit_l_max 28
_diffrn_reflns_limit_l_min -28
_diffrn_reflns_number 17595
_diffrn_reflns_theta_full 30.03
_diffrn_reflns_theta_max 30.03
_diffrn_reflns_theta_min 3.25
_exptl_absorpt_coefficient_mu 4.331
_exptl_absorpt_correction_T_max 0.6713
_exptl_absorpt_correction_T_min 0.5094
_exptl_crystal_colour 'deep green'
_exptl_crystal_density_diffrn 1.511
_exptl_crystal_density_method 'not measured'
_exptl_crystal_description plate
_exptl_crystal_F_000 1692
_exptl_crystal_size_max 0.18
_exptl_crystal_size_mid 0.18
_exptl_crystal_size_min 0.10
_refine_diff_density_max 6.555
_refine_diff_density_min -4.126
_refine_diff_density_rms 0.162
_refine_ls_extinction_method none
_refine_ls_goodness_of_fit_ref 1.063
_refine_ls_hydrogen_treatment mixed
_refine_ls_matrix_type full
_refine_ls_number_parameters 341
_refine_ls_number_reflns 10768
_refine_ls_number_restraints 0
_refine_ls_restrained_S_all 1.063
_refine_ls_R_factor_all 0.0725
_refine_ls_R_factor_gt 0.0475
_refine_ls_shift/su_max 0.001
_refine_ls_shift/su_mean 0.000
_refine_ls_structure_factor_coef Fsqd
_refine_ls_weighting_details 'calc w=1/[\s^2^(Fo^2^)+(0.0462P)^2^+11.8930P] where P=(Fo^2^+2Fc^2^)/3'
_refine_ls_weighting_scheme calc
_refine_ls_wR_factor_gt 0.1083
_refine_ls_wR_factor_ref 0.1204
_reflns_number_gt 8056
_reflns_number_total 10768
_reflns_threshold_expression >2sigma(I)
_cod_data_source_file b204337h.txt
_cod_data_source_block tmas
_cod_depositor_comments
;
The following automatic conversions were performed:

'_symmetry_cell_setting' value 'Monoclinic' changed to 'monoclinic'
according to
/usr/data/users/saulius/automatic-downloads/retrospective/RSC/lib/dictionaries/cif_core.dic
dictionary named 'cif_core.dic' version 2.4.2 from 2011-04-26.

Automatic conversion script
Id: cif_fix_values 2281 2013-09-26 08:29:07Z andrius 
;
_cod_original_sg_symbol_H-M 'P21/n     '
_cod_database_code 7114075

loop_
_symmetry_equiv_pos_as_xyz
'x, y, z'
'-x+1/2, y+1/2, -z+1/2'
'-x, -y, -z'
'x-1/2, -y-1/2, z-1/2'

loop_
_atom_site_label
_atom_site_type_symbol
_atom_site_fract_x
_atom_site_fract_y
_atom_site_fract_z
_atom_site_U_iso_or_equiv
_atom_site_adp_type
_atom_site_occupancy
_atom_site_symmetry_multiplicity
_atom_site_calc_flag
_atom_site_refinement_flags
Tm1 Tm 0.903793(19) 0.230672(11) 0.155229(11) 0.02764(7) Uani 1 1 d .
As1 As 0.66616(4) 0.31818(3) 0.16550(3) 0.02860(11) Uani 1 1 d .
As2 As 0.99432(4) 0.08701(3) 0.09220(3) 0.02683(11) Uani 1 1 d .
Si1 Si 0.75348(14) 0.41681(8) 0.03926(8) 0.0334(3) Uani 1 1 d .
Si2 Si 0.71444(14) 0.29033(8) 0.32494(7) 0.0326(3) Uani 1 1 d .
Si3 Si 0.73585(13) 0.10310(8) -0.00392(7) 0.0321(3) Uani 1 1 d .
Si4 Si 1.11390(15) 0.06175(10) 0.24548(9) 0.0424(4) Uani 1 1 d .
O1 O 1.1046(4) 0.2757(2) 0.1233(3) 0.0507(12) Uani 1 1 d .
C1 C 0.7899(4) 0.3754(3) 0.1238(2) 0.0270(9) Uani 1 1 d .
C2 C 0.8935(4) 0.3920(3) 0.1691(2) 0.0271(9) Uani 1 1 d .
C3 C 0.8868(4) 0.3603(3) 0.2343(2) 0.0267(9) Uani 1 1 d .
C4 C 0.7759(4) 0.3178(3) 0.2441(2) 0.0277(10) Uani 1 1 d .
C5 C 0.8551(6) 0.3750(5) -0.0236(3) 0.0604(19) Uani 1 1 d .
H5A H 0.8273 0.3946 -0.0679 0.091 Uiso 1 1 calc R
H5B H 0.8485 0.3182 -0.0232 0.091 Uiso 1 1 calc R
H5C H 0.9428 0.3902 -0.0125 0.091 Uiso 1 1 calc R
C6 C 0.5842(5) 0.3977(4) 0.0121(3) 0.0478(14) Uani 1 1 d .
H6A H 0.5303 0.4222 0.0434 0.072 Uiso 1 1 calc R
H6B H 0.5689 0.3416 0.0111 0.072 Uiso 1 1 calc R
H6C H 0.5648 0.4193 -0.0325 0.072 Uiso 1 1 calc R
C7 C 0.7726(7) 0.5244(4) 0.0396(4) 0.064(2) Uani 1 1 d .
H7A H 0.7267 0.5468 0.0754 0.096 Uiso 1 1 calc R
H7B H 0.7391 0.5456 -0.0032 0.096 Uiso 1 1 calc R
H7C H 0.8621 0.5375 0.0469 0.096 Uiso 1 1 calc R
C8 C 1.0001(5) 0.4446(3) 0.1526(3) 0.0368(12) Uani 1 1 d .
H8A H 1.0063 0.4452 0.1044 0.055 Uiso 1 1 calc R
H8B H 1.0791 0.4253 0.1747 0.055 Uiso 1 1 calc R
H8C H 0.9840 0.4973 0.1682 0.055 Uiso 1 1 calc R
C9 C 0.9878(5) 0.3760(3) 0.2898(3) 0.0359(11) Uani 1 1 d .
H9A H 1.0684 0.3555 0.2773 0.054 Uiso 1 1 calc R
H9B H 0.9650 0.3506 0.3307 0.054 Uiso 1 1 calc R
H9C H 0.9952 0.4321 0.2973 0.054 Uiso 1 1 calc R
C10 C 0.5595(6) 0.2400(4) 0.3092(3) 0.0441(14) Uani 1 1 d .
H10A H 0.5282 0.2245 0.3518 0.066 Uiso 1 1 calc R
H10B H 0.5702 0.1939 0.2818 0.066 Uiso 1 1 calc R
H10C H 0.4991 0.2753 0.2859 0.066 Uiso 1 1 calc R
C11 C 0.6915(6) 0.3803(3) 0.3737(3) 0.0477(15) Uani 1 1 d .
H11A H 0.7710 0.4091 0.3791 0.072 Uiso 1 1 calc R
H11B H 0.6643 0.3665 0.4175 0.072 Uiso 1 1 calc R
H11C H 0.6272 0.4128 0.3500 0.072 Uiso 1 1 calc R
C12 C 0.8224(7) 0.2253(3) 0.3772(3) 0.0507(15) Uani 1 1 d .
H12A H 0.8862 0.2567 0.4023 0.076 Uiso 1 1 calc R
H12B H 0.8638 0.1890 0.3484 0.076 Uiso 1 1 calc R
H12C H 0.7738 0.1961 0.4081 0.076 Uiso 1 1 calc R
C13 C 0.8178(4) 0.1024(2) 0.0805(2) 0.0267(9) Uani 1 1 d .
C14 C 0.7629(4) 0.0941(2) 0.1425(3) 0.0274(10) Uani 1 1 d .
C15 C 0.8475(5) 0.0809(2) 0.1983(2) 0.0286(10) Uani 1 1 d .
C16 C 0.9762(5) 0.0790(3) 0.1856(3) 0.0300(10) Uani 1 1 d .
C17 C 0.6731(5) 0.0036(3) -0.0237(3) 0.0422(13) Uani 1 1 d .
H17A H 0.7432 -0.0330 -0.0249 0.063 Uiso 1 1 calc R
H17B H 0.6251 0.0043 -0.0672 0.063 Uiso 1 1 calc R
H17C H 0.6180 -0.0125 0.0105 0.063 Uiso 1 1 calc R
C18 C 0.8504(6) 0.1286(4) -0.0665(3) 0.0458(14) Uani 1 1 d .
H18A H 0.8842 0.1807 -0.0571 0.069 Uiso 1 1 calc R
H18B H 0.8075 0.1276 -0.1112 0.069 Uiso 1 1 calc R
H18C H 0.9194 0.0909 -0.0639 0.069 Uiso 1 1 calc R
C19 C 0.6020(6) 0.1740(4) -0.0126(3) 0.0549(17) Uani 1 1 d .
H19A H 0.5248 0.1486 -0.0002 0.082 Uiso 1 1 calc R
H19B H 0.5904 0.1918 -0.0589 0.082 Uiso 1 1 calc R
H19C H 0.6208 0.2185 0.0167 0.082 Uiso 1 1 calc R
C20 C 0.6220(5) 0.0914(3) 0.1472(3) 0.0372(12) Uani 1 1 d .
H20A H 0.5939 0.0372 0.1467 0.056 Uiso 1 1 calc R
H20B H 0.5799 0.1190 0.1093 0.056 Uiso 1 1 calc R
H20C H 0.6008 0.1161 0.1887 0.056 Uiso 1 1 calc R
C21 C 0.8020(6) 0.0594(3) 0.2651(3) 0.0414(13) Uani 1 1 d .
H21A H 0.7718 0.0056 0.2637 0.062 Uiso 1 1 calc R
H21B H 0.7332 0.0941 0.2754 0.062 Uiso 1 1 calc R
H21C H 0.8714 0.0644 0.2996 0.062 Uiso 1 1 calc R
C22 C 1.1315(7) 0.1414(6) 0.3103(4) 0.075(2) Uani 1 1 d .
H22A H 1.1029 0.1907 0.2903 0.112 Uiso 1 1 calc R
H22B H 1.2200 0.1458 0.3268 0.112 Uiso 1 1 calc R
H22C H 1.0806 0.1288 0.3473 0.112 Uiso 1 1 calc R
C23 C 1.1027(8) -0.0327(5) 0.2899(6) 0.106(4) Uani 1 1 d .
H23A H 1.0227 -0.0352 0.3108 0.160 Uiso 1 1 calc R
H23B H 1.1725 -0.0371 0.3243 0.160 Uiso 1 1 calc R
H23C H 1.1071 -0.0755 0.2581 0.160 Uiso 1 1 calc R
C24 C 1.2622(5) 0.0574(4) 0.2018(3) 0.0476(14) Uani 1 1 d .
H24A H 1.2647 0.0087 0.1768 0.071 Uiso 1 1 calc R
H24B H 1.3348 0.0599 0.2346 0.071 Uiso 1 1 calc R
H24C H 1.2649 0.1013 0.1711 0.071 Uiso 1 1 calc R
C25 C 1.2183(7) 0.2731(4) 0.1685(4) 0.0589(18) Uani 1 1 d .
H25A H 1.2173 0.2269 0.1977 0.071 Uiso 1 1 calc R
H25B H 1.2246 0.3202 0.1967 0.071 Uiso 1 1 calc R
C26 C 1.3250(6) 0.2690(4) 0.1259(4) 0.064(2) Uani 1 1 d .
H26A H 1.3615 0.3211 0.1197 0.077 Uiso 1 1 calc R
H26B H 1.3915 0.2340 0.1455 0.077 Uiso 1 1 calc R
C27 C 1.2694(7) 0.2380(4) 0.0623(4) 0.0603(19) Uani 1 1 d .
H27A H 1.2646 0.1806 0.0634 0.072 Uiso 1 1 calc R
H27B H 1.3189 0.2539 0.0249 0.072 Uiso 1 1 calc R
C28 C 1.1412(6) 0.2731(4) 0.0558(4) 0.0598(19) Uani 1 1 d .
H28A H 1.1435 0.3259 0.0366 0.072 Uiso 1 1 calc R
H28B H 1.0823 0.2407 0.0274 0.072 Uiso 1 1 calc R

loop_
_atom_site_aniso_label
_atom_site_aniso_U_11
_atom_site_aniso_U_22
_atom_site_aniso_U_33
_atom_site_aniso_U_23
_atom_site_aniso_U_13
_atom_site_aniso_U_12
Tm1 0.02336(11) 0.02174(10) 0.03897(13) -0.00736(8) 0.00999(9) -0.00318(7)
As1 0.0218(2) 0.0311(2) 0.0332(3) -0.0038(2) 0.00432(19) -0.00293(18)
As2 0.0223(2) 0.0245(2) 0.0339(3) -0.00490(19) 0.00364(19) 0.00366(17)
Si1 0.0337(7) 0.0326(7) 0.0337(8) 0.0029(6) 0.0021(6) 0.0029(6)
Si2 0.0395(8) 0.0287(6) 0.0309(7) -0.0051(5) 0.0103(6) -0.0031(6)
Si3 0.0302(7) 0.0312(7) 0.0342(8) -0.0070(6) -0.0026(6) 0.0030(5)
Si4 0.0346(8) 0.0479(9) 0.0435(9) 0.0162(7) -0.0051(7) 0.0014(7)
O1 0.028(2) 0.038(2) 0.089(3) -0.016(2) 0.023(2) -0.0092(16)
C1 0.028(2) 0.024(2) 0.029(2) -0.0020(18) 0.0024(19) -0.0029(18)
C2 0.026(2) 0.0215(19) 0.034(3) -0.0040(18) 0.0046(19) -0.0015(17)
C3 0.029(2) 0.0221(19) 0.028(2) -0.0087(18) 0.0005(19) -0.0009(17)
C4 0.028(2) 0.024(2) 0.031(3) -0.0062(18) 0.0067(19) 0.0004(17)
C5 0.049(4) 0.091(5) 0.040(4) -0.006(4) 0.001(3) 0.014(4)
C6 0.039(3) 0.045(3) 0.058(4) 0.005(3) -0.006(3) 0.010(3)
C7 0.071(5) 0.038(3) 0.082(5) 0.019(3) -0.004(4) -0.008(3)
C8 0.033(3) 0.031(2) 0.047(3) 0.000(2) 0.003(2) -0.008(2)
C9 0.032(3) 0.039(3) 0.036(3) -0.006(2) -0.003(2) -0.003(2)
C10 0.043(3) 0.050(3) 0.040(3) -0.005(3) 0.014(3) -0.006(3)
C11 0.066(4) 0.038(3) 0.042(3) -0.010(2) 0.023(3) -0.001(3)
C12 0.069(4) 0.036(3) 0.046(4) 0.001(3) -0.006(3) -0.003(3)
C13 0.025(2) 0.0207(19) 0.034(3) -0.0051(18) 0.0031(19) 0.0001(17)
C14 0.020(2) 0.0168(18) 0.045(3) -0.0051(18) 0.0047(19) -0.0040(16)
C15 0.035(3) 0.0197(19) 0.030(3) -0.0027(17) -0.002(2) -0.0042(18)
C16 0.030(2) 0.027(2) 0.033(3) -0.0038(19) 0.000(2) 0.0038(19)
C17 0.038(3) 0.043(3) 0.044(3) -0.016(3) 0.001(2) -0.007(2)
C18 0.057(4) 0.046(3) 0.035(3) 0.000(2) 0.007(3) -0.005(3)
C19 0.051(4) 0.056(4) 0.054(4) -0.015(3) -0.018(3) 0.020(3)
C20 0.027(2) 0.031(2) 0.054(4) -0.007(2) 0.010(2) -0.007(2)
C21 0.046(3) 0.042(3) 0.038(3) 0.001(2) 0.011(2) -0.004(2)
C22 0.060(5) 0.123(7) 0.040(4) -0.003(4) -0.003(3) -0.009(5)
C23 0.055(5) 0.091(6) 0.171(11) 0.092(7) -0.009(5) 0.006(4)
C24 0.034(3) 0.049(3) 0.059(4) 0.002(3) -0.008(3) 0.010(3)
C25 0.052(4) 0.054(4) 0.071(5) -0.013(3) 0.009(4) -0.011(3)
C26 0.028(3) 0.069(5) 0.096(6) -0.009(4) 0.011(3) -0.007(3)
C27 0.051(4) 0.070(5) 0.063(5) 0.001(4) 0.027(4) -0.002(3)
C28 0.047(4) 0.054(4) 0.079(5) 0.025(4) 0.004(4) -0.004(3)

loop_
_atom_type_symbol
_atom_type_description
_atom_type_scat_dispersion_real
_atom_type_scat_dispersion_imag
_atom_type_scat_source
C C 0.0033 0.0016 'International Tables Vol C Tables 4.2.6.8 and 6.1.1.4'
H H 0.0000 0.0000 'International Tables Vol C Tables 4.2.6.8 and 6.1.1.4'
O O 0.0106 0.0060 'International Tables Vol C Tables 4.2.6.8 and 6.1.1.4'
Si Si 0.0817 0.0704 'International Tables Vol C Tables 4.2.6.8 and 6.1.1.4'
As As 0.0499 2.0058 'International Tables Vol C Tables 4.2.6.8 and 6.1.1.4'
Tm Tm -0.3139 5.2483 'International Tables Vol C Tables 4.2.6.8 and 6.1.1.4'

loop_
_geom_angle_atom_site_label_1
_geom_angle_atom_site_label_2
_geom_angle_atom_site_label_3
_geom_angle
O1 Tm1 C3 89.55(14)
O1 Tm1 C4 119.23(14)
C3 Tm1 C4 29.69(13)
O1 Tm1 C16 97.11(14)
C3 Tm1 C16 131.52(15)
C4 Tm1 C16 120.55(14)
O1 Tm1 C13 111.92(14)
C3 Tm1 C13 156.96(13)
C4 Tm1 C13 128.31(13)
C16 Tm1 C13 56.57(14)
O1 Tm1 C14 136.80(13)
C3 Tm1 C14 132.63(14)
C4 Tm1 C14 103.21(14)
C16 Tm1 C14 50.73(14)
C13 Tm1 C14 29.58(14)
O1 Tm1 C2 75.46(13)
C3 Tm1 C2 29.84(14)
C4 Tm1 C2 51.14(13)
C16 Tm1 C2 157.59(15)
C13 Tm1 C2 145.84(14)
C14 Tm1 C2 145.26(13)
O1 Tm1 C15 126.47(14)
C3 Tm1 C15 122.81(14)
C4 Tm1 C15 99.86(14)
C16 Tm1 C15 29.36(14)
C13 Tm1 C15 50.83(14)
C14 Tm1 C15 29.13(14)
C2 Tm1 C15 150.87(14)
O1 Tm1 C1 91.80(14)
C3 Tm1 C1 50.86(14)
C4 Tm1 C1 56.15(14)
C16 Tm1 C1 170.70(14)
C13 Tm1 C1 117.40(14)
C14 Tm1 C1 120.27(14)
C2 Tm1 C1 29.01(13)
C15 Tm1 C1 141.65(14)
O1 Tm1 As1 129.42(10)
C3 Tm1 As1 56.96(10)
C4 Tm1 As1 38.41(11)
C16 Tm1 As1 133.35(10)
C13 Tm1 As1 101.10(10)
C14 Tm1 As1 88.77(10)
C2 Tm1 As1 56.50(9)
C15 Tm1 As1 104.04(10)
C1 Tm1 As1 38.05(9)
O1 Tm1 As2 80.25(9)
C3 Tm1 As2 163.31(10)
C4 Tm1 As2 156.49(10)
C16 Tm1 As2 38.62(11)
C13 Tm1 As2 38.25(9)
C14 Tm1 As2 56.58(9)
C2 Tm1 As2 152.35(10)
C15 Tm1 As2 56.63(10)
C1 Tm1 As2 141.84(10)
As1 Tm1 As2 139.288(16)
C1 As1 C4 88.0(2)
C1 As1 Tm1 66.85(14)
C4 As1 Tm1 65.18(13)
C13 As2 C16 87.7(2)
C13 As2 Tm1 65.59(13)
C16 As2 Tm1 65.13(14)
C1 Si1 C7 111.2(3)
C1 Si1 C5 112.4(3)
C7 Si1 C5 108.5(4)
C1 Si1 C6 109.3(3)
C7 Si1 C6 106.1(3)
C5 Si1 C6 109.1(3)
C11 Si2 C4 108.6(2)
C11 Si2 C10 109.0(3)
C4 Si2 C10 109.5(3)
C11 Si2 C12 107.5(3)
C4 Si2 C12 113.7(3)
C10 Si2 C12 108.4(3)
C13 Si3 C17 109.0(2)
C13 Si3 C18 109.5(3)
C17 Si3 C18 108.2(3)
C13 Si3 C19 113.1(3)
C17 Si3 C19 108.6(3)
C18 Si3 C19 108.3(3)
C16 Si4 C23 112.1(3)
C16 Si4 C24 110.9(3)
C23 Si4 C24 106.1(4)
C16 Si4 C22 111.4(3)
C23 Si4 C22 107.9(5)
C24 Si4 C22 108.1(3)
C28 O1 C25 108.5(5)
C28 O1 Tm1 123.4(4)
C25 O1 Tm1 122.3(4)
C2 C1 Si1 128.0(4)
C2 C1 As1 110.9(3)
Si1 C1 As1 120.1(3)
C2 C1 Tm1 74.4(3)
Si1 C1 Tm1 126.9(2)
As1 C1 Tm1 75.10(15)
C1 C2 C3 115.3(4)
C1 C2 C8 123.1(5)
C3 C2 C8 121.4(4)
C1 C2 Tm1 76.6(3)
C3 C2 Tm1 73.6(2)
C8 C2 Tm1 122.6(3)
C4 C3 C2 115.1(4)
C4 C3 C9 122.9(4)
C2 C3 C9 121.9(4)
C4 C3 Tm1 75.7(2)
C2 C3 Tm1 76.5(2)
C9 C3 Tm1 119.8(3)
C3 C4 Si2 127.2(4)
C3 C4 As1 110.5(4)
Si2 C4 As1 119.7(3)
C3 C4 Tm1 74.7(2)
Si2 C4 Tm1 130.6(2)
As1 C4 Tm1 76.41(15)
C14 C13 Si3 127.5(4)
C14 C13 As2 110.2(4)
Si3 C13 As2 120.6(2)
C14 C13 Tm1 75.3(2)
Si3 C13 Tm1 127.1(2)
As2 C13 Tm1 76.16(15)
C15 C14 C13 115.9(4)
C15 C14 C20 121.6(5)
C13 C14 C20 122.2(5)
C15 C14 Tm1 75.8(2)
C13 C14 Tm1 75.2(2)
C20 C14 Tm1 123.4(3)
C14 C15 C16 115.6(4)
C14 C15 C21 121.5(5)
C16 C15 C21 122.4(5)
C14 C15 Tm1 75.1(2)
C16 C15 Tm1 74.5(3)
C21 C15 Tm1 126.4(3)
C15 C16 Si4 128.2(4)
C15 C16 As2 110.3(4)
Si4 C16 As2 121.3(3)
C15 C16 Tm1 76.2(3)
Si4 C16 Tm1 119.2(2)
As2 C16 Tm1 76.24(16)
O1 C25 C26 106.1(6)
C27 C26 C25 104.3(6)
C26 C27 C28 103.6(6)
O1 C28 C27 104.0(6)

loop_
_geom_bond_atom_site_label_1
_geom_bond_atom_site_label_2
_geom_bond_distance
Tm1 O1 2.410(4)
Tm1 C3 2.759(4)
Tm1 C4 2.772(4)
Tm1 C16 2.780(5)
Tm1 C13 2.791(4)
Tm1 C14 2.792(4)
Tm1 C2 2.796(4)
Tm1 C15 2.801(4)
Tm1 C1 2.824(5)
Tm1 As1 2.9683(12)
Tm1 As2 2.9759(8)
As1 C1 1.893(5)
As1 C4 1.897(5)
As2 C13 1.897(5)
As2 C16 1.912(5)
Si1 C1 1.861(5)
Si1 C7 1.866(6)
Si1 C5 1.872(6)
Si1 C6 1.875(6)
Si2 C11 1.861(5)
Si2 C4 1.863(5)
Si2 C10 1.871(6)
Si2 C12 1.873(6)
Si3 C13 1.854(5)
Si3 C17 1.872(5)
Si3 C18 1.872(6)
Si3 C19 1.876(6)
Si4 C16 1.852(5)
Si4 C23 1.866(7)
Si4 C24 1.868(6)
Si4 C22 1.894(9)
O1 C28 1.443(9)
O1 C25 1.461(9)
C1 C2 1.408(7)
C2 C3 1.430(7)
C2 C8 1.509(6)
C3 C4 1.417(6)
C3 C9 1.517(7)
C13 C14 1.425(7)
C14 C15 1.407(7)
C14 C20 1.513(6)
C15 C16 1.415(7)
C15 C21 1.512(7)
C25 C26 1.478(10)
C26 C27 1.472(11)
C27 C28 1.491(10)
